data_7244101
loop_
_publ_author_name
'Delledonne, Andrea'
'Orlandini, Martina'
'Mazzeo, Paolo P.'
'Sissa, Cristina'
'Bacchi, Alessia'
'Terenziani, Francesca'
'Pelagatti, Paolo'

_publ_section_title
;
 Bis-isonicotinoyl linkers containing polyaromatic scaffolds: synthesis,
 structure and spectroscopic properties.
;
_journal_issue 2
_journal_name_full 'Physical chemistry chemical physics : PCCP'
_journal_page_first 1191
_journal_page_last 1201
_journal_paper_doi 10.1039/d1cp04438a
_journal_volume 24
_journal_year 2022
_chemical_formula_moiety 'C2 H6 O S, C11 H8 N2 O'
_chemical_formula_sum 'C13 H14 N2 O2 S'
_chemical_formula_weight 262.32
_space_group_crystal_system triclinic
_space_group_IT_number 2
_space_group_name_Hall '-P 1'
_space_group_name_H-M_alt 'P -1'
_atom_sites_solution_hydrogens geom
_audit_creation_date 2021-04-15
_audit_creation_method
;
Olex2 1.2
(compiled 2018.05.29 svn.r3508 for OlexSys, GUI svn.r5506)
;
_audit_update_record
;
2021-07-22 deposited with the CCDC.	2021-12-02 downloaded from the CCDC.
;
_cell_angle_alpha 96.092(2)
_cell_angle_beta 103.963(2)
_cell_angle_gamma 111.340(3)
_cell_formula_units_Z 2
_cell_length_a 7.6003(5)
_cell_length_b 9.7756(7)
_cell_length_c 9.7883(7)
_cell_measurement_reflns_used 2640
_cell_measurement_temperature 297(2)
_cell_measurement_theta_max 26.467
_cell_measurement_theta_min 2.195
_cell_volume 642.06(8)
_computing_molecular_graphics 'Olex2 (Dolomanov et al., 2009)'
_computing_publication_material 'Olex2 (Dolomanov et al., 2009)'
_computing_structure_refinement 'ShelXL (Sheldrick, 2015)'
_diffrn_ambient_temperature 297.0
_diffrn_measured_fraction_theta_full 0.993
_diffrn_measured_fraction_theta_max 0.991
_diffrn_measurement_device_type 'Bruker D8 Venture, Photon II'
_diffrn_radiation_type MoK\a
_diffrn_radiation_wavelength 0.71073
_diffrn_reflns_av_R_equivalents 0.0378
_diffrn_reflns_av_unetI/netI 0.0500
_diffrn_reflns_Laue_measured_fraction_full 0.993
_diffrn_reflns_Laue_measured_fraction_max 0.991
_diffrn_reflns_limit_h_max 9
_diffrn_reflns_limit_h_min -9
_diffrn_reflns_limit_k_max 9
_diffrn_reflns_limit_k_min -12
_diffrn_reflns_limit_l_max 12
_diffrn_reflns_limit_l_min -12
_diffrn_reflns_number 6838
_diffrn_reflns_point_group_measured_fraction_full 0.993
_diffrn_reflns_point_group_measured_fraction_max 0.991
_diffrn_reflns_theta_full 25.242
_diffrn_reflns_theta_max 26.467
_diffrn_reflns_theta_min 2.195
_exptl_absorpt_coefficient_mu 0.247
_exptl_crystal_density_diffrn 1.357
_exptl_crystal_description prism
_exptl_crystal_F_000 276
_exptl_crystal_size_max 0.07
_exptl_crystal_size_mid 0.06
_exptl_crystal_size_min 0.03
_refine_diff_density_max 0.186
_refine_diff_density_min -0.239
_refine_diff_density_rms 0.042
_refine_ls_extinction_method none
_refine_ls_goodness_of_fit_ref 1.030
_refine_ls_hydrogen_treatment constr
_refine_ls_matrix_type full
_refine_ls_number_parameters 165
_refine_ls_number_reflns 2640
_refine_ls_number_restraints 0
_refine_ls_restrained_S_all 1.030
_refine_ls_R_factor_all 0.0679
_refine_ls_R_factor_gt 0.0447
_refine_ls_shift/su_max 0.000
_refine_ls_shift/su_mean 0.000
_refine_ls_structure_factor_coef Fsqd
_refine_ls_weighting_details 'w=1/[\s^2^(Fo^2^)+(0.0368P)^2^+0.2336P] where P=(Fo^2^+2Fc^2^)/3'
_refine_ls_weighting_scheme calc
_refine_ls_wR_factor_gt 0.0947
_refine_ls_wR_factor_ref 0.1073
_reflns_Friedel_coverage 0.000
_reflns_number_gt 1981
_reflns_number_total 2640
_reflns_threshold_expression 'I > 2\s(I)'
_cod_data_source_file d1cp04438a2.cif
_cod_data_source_block 4
_cod_depositor_comments 'Adding full bibliography for 7244101--7244105.cif.'
_cod_database_code 7244101
_shelx_shelxl_version_number 2014/7
_shelx_space_group_comment
;
The symmetry employed for this shelxl refinement is uniquely defined
by the following loop, which should always be used as a source of
symmetry information in preference to the above space-group names.
They are only intended as comments.
;
_olex2_refinement_description
;
1. Fixed Uiso
 At 1.2 times of:
  All C(H) groups, All N(H) groups
 At 1.5 times of:
  All C(H,H,H) groups
2.a Aromatic/amide H refined with riding coordinates:
 N003(H003), C007(H007), C00A(H00A), C00B(H00B), C00C(H00C), C00E(H00E),
 C00G(H00G), C00H(H00H)
2.b Idealised Me refined as rotating group:
 C00F(H00D,H00F,H00I), C00I(H00J,H00K,H00L)
;
_olex2_submission_special_instructions 'No special instructions were received'

loop_
_space_group_symop_operation_xyz
'x, y, z'
'-x, -y, -z'

loop_
_atom_site_label
_atom_site_type_symbol
_atom_site_fract_x
_atom_site_fract_y
_atom_site_fract_z
_atom_site_U_iso_or_equiv
_atom_site_adp_type
_atom_site_occupancy
_atom_site_site_symmetry_order
_atom_site_calc_flag
_atom_site_refinement_flags_posn
_atom_site_refinement_flags_adp
_atom_site_refinement_flags_occupancy
_atom_site_disorder_assembly
_atom_site_disorder_group
S001 S 0.32134(8) 0.52833(6) 0.67175(6) 0.04403(19) Uani 1 1 d . . . . .
O002 O 0.2650(2) 0.45525(18) 0.51533(16) 0.0537(4) Uani 1 1 d . . . . .
N003 N 0.2746(3) 0.16625(19) 0.41383(17) 0.0395(4) Uani 1 1 d . . . . .
H003 H 0.3245 0.2611 0.4503 0.047 Uiso 1 1 calc R . . . .
O004 O 0.2420(3) -0.06004(18) 0.47083(17) 0.0700(6) Uani 1 1 d . . . . .
N005 N 0.6030(3) 0.2962(2) 0.9509(2) 0.0542(5) Uani 1 1 d . . . . .
C006 C 0.0309(3) -0.0521(2) 0.0326(2) 0.0341(4) Uani 1 1 d . . . . .
C007 C 0.1175(3) 0.2264(2) 0.1992(2) 0.0396(5) Uani 1 1 d . . . . .
H007 H 0.1482 0.3199 0.2549 0.047 Uiso 1 1 calc R . . . .
C008 C 0.1755(3) 0.1209(2) 0.2641(2) 0.0353(5) Uani 1 1 d . . . . .
C009 C 0.4067(3) 0.1566(2) 0.6603(2) 0.0378(5) Uani 1 1 d . . . . .
C00A C 0.0172(3) 0.1928(2) 0.0561(2) 0.0406(5) Uani 1 1 d . . . . .
H00A H -0.0204 0.2637 0.0158 0.049 Uiso 1 1 calc R . . . .
C00B C 0.5606(3) 0.2975(2) 0.7002(2) 0.0437(5) Uani 1 1 d . . . . .
H00B H 0.6011 0.3488 0.6310 0.052 Uiso 1 1 calc R . . . .
C00C C 0.1347(3) -0.0159(2) 0.1813(2) 0.0384(5) Uani 1 1 d . . . . .
H00C H 0.1755 -0.0847 0.2231 0.046 Uiso 1 1 calc R . . . .
C00D C 0.2990(3) 0.0757(2) 0.5059(2) 0.0421(5) Uani 1 1 d . . . . .
C00E C 0.3544(3) 0.0867(3) 0.7688(2) 0.0463(5) Uani 1 1 d . . . . .
H00E H 0.2533 -0.0089 0.7466 0.056 Uiso 1 1 calc R . . . .
C00F C 0.2570(4) 0.6852(3) 0.6747(3) 0.0569(6) Uani 1 1 d . . . . .
H00D H 0.3409 0.7590 0.6351 0.085 Uiso 1 1 calc GR . . . .
H00F H 0.2739 0.7281 0.7723 0.085 Uiso 1 1 calc GR . . . .
H00I H 0.1212 0.6535 0.6183 0.085 Uiso 1 1 calc GR . . . .
C00G C 0.6527(4) 0.3603(3) 0.8454(2) 0.0523(6) Uani 1 1 d . . . . .
H00G H 0.7574 0.4544 0.8710 0.063 Uiso 1 1 calc R . . . .
C00H C 0.4541(4) 0.1609(3) 0.9102(2) 0.0535(6) Uani 1 1 d . . . . .
H00H H 0.4150 0.1133 0.9818 0.064 Uiso 1 1 calc R . . . .
C00I C 0.1362(5) 0.4127(3) 0.7396(3) 0.0766(9) Uani 1 1 d . . . . .
H00J H 0.0079 0.3999 0.6810 0.115 Uiso 1 1 calc GR . . . .
H00K H 0.1577 0.4593 0.8370 0.115 Uiso 1 1 calc GR . . . .
H00L H 0.1428 0.3163 0.7375 0.115 Uiso 1 1 calc GR . . . .

loop_
_atom_site_aniso_label
_atom_site_aniso_U_11
_atom_site_aniso_U_22
_atom_site_aniso_U_33
_atom_site_aniso_U_23
_atom_site_aniso_U_13
_atom_site_aniso_U_12
S001 0.0472(3) 0.0419(3) 0.0389(3) 0.0043(2) 0.0081(2) 0.0179(3)
O002 0.0718(11) 0.0522(10) 0.0401(9) 0.0032(7) 0.0219(8) 0.0271(9)
N003 0.0492(11) 0.0324(9) 0.0276(9) 0.0008(7) 0.0025(8) 0.0137(8)
O004 0.1123(16) 0.0357(9) 0.0406(10) 0.0058(8) 0.0029(9) 0.0197(10)
N005 0.0631(14) 0.0581(13) 0.0330(11) 0.0099(10) 0.0051(9) 0.0212(11)
C006 0.0351(11) 0.0328(11) 0.0319(11) 0.0038(8) 0.0075(8) 0.0137(9)
C007 0.0486(13) 0.0324(11) 0.0338(11) 0.0005(9) 0.0085(9) 0.0163(10)
C008 0.0361(11) 0.0367(11) 0.0289(10) 0.0050(9) 0.0062(8) 0.0130(9)
C009 0.0445(12) 0.0369(11) 0.0311(11) 0.0068(9) 0.0061(9) 0.0187(10)
C00A 0.0521(13) 0.0346(11) 0.0350(12) 0.0072(9) 0.0068(10) 0.0215(10)
C00B 0.0477(13) 0.0437(13) 0.0327(11) 0.0108(10) 0.0067(10) 0.0135(11)
C00C 0.0447(12) 0.0354(11) 0.0329(11) 0.0069(9) 0.0060(9) 0.0175(10)
C00D 0.0491(13) 0.0372(12) 0.0333(12) 0.0059(9) 0.0071(9) 0.0138(10)
C00E 0.0506(14) 0.0426(13) 0.0410(13) 0.0144(10) 0.0127(10) 0.0129(11)
C00F 0.0778(18) 0.0557(15) 0.0457(14) 0.0080(12) 0.0186(13) 0.0372(14)
C00G 0.0551(15) 0.0446(13) 0.0403(13) 0.0079(11) 0.0011(11) 0.0101(11)
C00H 0.0613(16) 0.0646(17) 0.0364(13) 0.0205(12) 0.0166(11) 0.0235(14)
C00I 0.098(2) 0.0618(18) 0.0601(18) 0.0112(14) 0.0407(17) 0.0110(17)

loop_
_atom_type_symbol
_atom_type_description
_atom_type_scat_dispersion_real
_atom_type_scat_dispersion_imag
_atom_type_scat_source
C C 0.0033 0.0016 'International Tables Vol C Tables 4.2.6.8 and 6.1.1.4'
H H 0.0000 0.0000 'International Tables Vol C Tables 4.2.6.8 and 6.1.1.4'
N N 0.0061 0.0033 'International Tables Vol C Tables 4.2.6.8 and 6.1.1.4'
O O 0.0106 0.0060 'International Tables Vol C Tables 4.2.6.8 and 6.1.1.4'
S S 0.1246 0.1234 'International Tables Vol C Tables 4.2.6.8 and 6.1.1.4'

loop_
_geom_angle_atom_site_label_1
_geom_angle_atom_site_label_2
_geom_angle_atom_site_label_3
_geom_angle
_geom_angle_site_symmetry_1
_geom_angle_site_symmetry_3
_geom_angle_publ_flag
O002 S001 C00F 106.24(10) . . ?
O002 S001 C00I 105.92(12) . . ?
C00F S001 C00I 98.38(14) . . ?
C008 N003 H003 116.6 . . ?
C00D N003 H003 116.6 . . ?
C00D N003 C008 126.75(18) . . ?
C00G N005 C00H 115.8(2) . . ?
C006 C006 C00A 117.6(2) 2 2 ?
C00C C006 C006 120.5(2) . 2 ?
C00C C006 C00A 121.87(19) . 2 ?
C008 C007 H007 119.6 . . ?
C00A C007 H007 119.6 . . ?
C00A C007 C008 120.84(19) . . ?
C007 C008 N003 116.04(17) . . ?
C00C C008 N003 124.31(19) . . ?
C00C C008 C007 119.65(18) . . ?
C00B C009 C00D 123.10(19) . . ?
C00B C009 C00E 117.73(19) . . ?
C00E C009 C00D 119.15(19) . . ?
C006 C00A H00A 119.4 2 . ?
C007 C00A C006 121.29(19) . 2 ?
C007 C00A H00A 119.4 . . ?
C009 C00B H00B 120.8 . . ?
C00G C00B C009 118.4(2) . . ?
C00G C00B H00B 120.8 . . ?
C006 C00C H00C 120.0 . . ?
C008 C00C C006 120.08(19) . . ?
C008 C00C H00C 120.0 . . ?
N003 C00D C009 114.48(18) . . ?
O004 C00D N003 124.7(2) . . ?
O004 C00D C009 120.81(19) . . ?
C009 C00E H00E 120.5 . . ?
C00H C00E C009 119.0(2) . . ?
C00H C00E H00E 120.5 . . ?
S001 C00F H00D 109.5 . . ?
S001 C00F H00F 109.5 . . ?
S001 C00F H00I 109.5 . . ?
H00D C00F H00F 109.5 . . ?
H00D C00F H00I 109.5 . . ?
H00F C00F H00I 109.5 . . ?
N005 C00G C00B 124.8(2) . . ?
N005 C00G H00G 117.6 . . ?
C00B C00G H00G 117.6 . . ?
N005 C00H C00E 124.2(2) . . ?
N005 C00H H00H 117.9 . . ?
C00E C00H H00H 117.9 . . ?
S001 C00I H00J 109.5 . . ?
S001 C00I H00K 109.5 . . ?
S001 C00I H00L 109.5 . . ?
H00J C00I H00K 109.5 . . ?
H00J C00I H00L 109.5 . . ?
H00K C00I H00L 109.5 . . ?

loop_
_geom_bond_atom_site_label_1
_geom_bond_atom_site_label_2
_geom_bond_distance
_geom_bond_site_symmetry_2
_geom_bond_publ_flag
S001 O002 1.5056(15) . ?
S001 C00F 1.771(2) . ?
S001 C00I 1.775(3) . ?
N003 H003 0.8600 . ?
N003 C008 1.413(2) . ?
N003 C00D 1.356(3) . ?
O004 C00D 1.216(3) . ?
N005 C00G 1.325(3) . ?
N005 C00H 1.331(3) . ?
C006 C006 1.416(4) 2 ?
C006 C00A 1.416(3) 2 ?
C006 C00C 1.414(3) . ?
C007 H007 0.9300 . ?
C007 C008 1.412(3) . ?
C007 C00A 1.363(3) . ?
C008 C00C 1.374(3) . ?
C009 C00B 1.382(3) . ?
C009 C00D 1.502(3) . ?
C009 C00E 1.383(3) . ?
C00A C006 1.416(3) 2 ?
C00A H00A 0.9300 . ?
C00B H00B 0.9300 . ?
C00B C00G 1.382(3) . ?
C00C H00C 0.9300 . ?
C00E H00E 0.9300 . ?
C00E C00H 1.377(3) . ?
C00F H00D 0.9600 . ?
C00F H00F 0.9600 . ?
C00F H00I 0.9600 . ?
C00G H00G 0.9300 . ?
C00H H00H 0.9300 . ?
C00I H00J 0.9600 . ?
C00I H00K 0.9600 . ?
C00I H00L 0.9600 . ?
